data_7718775
loop_
_publ_author_name
'Hou, Chuan-Bing'
'Guo, Gui-Xiong'
'Dai, Li-Xiong'
'Li, Ying-Yu'
'Wang, Lin-Lin'
'Song, Hui-Hua'
'Xin, Xiu-Lan'
'Han, Hong-Liang'
'Wang, Xue-Dong'
'Li, Xing-Ru'
'Jin, Qiong-Hua'

_publ_section_title
;
 Construction and characterization of rare earth complexes for efficient
 emission tuning by tetraethyl ethylenebisphosphonate and tridentate
 chelating nitrogen ligands.
;
_journal_issue 24
_journal_name_full 'Dalton transactions (Cambridge, England : 2003)'
_journal_page_first 9594
_journal_page_last 9604
_journal_paper_doi 10.1039/d5dt00963d
_journal_volume 54
_journal_year 2025
_chemical_formula_sum 'C44 H52 N14 O24 P2 Tb2'
_chemical_formula_weight 1540.77
_space_group_crystal_system triclinic
_space_group_IT_number 2
_space_group_name_Hall '-P 1'
_space_group_name_H-M_alt 'P -1'
_atom_sites_solution_hydrogens geom
_audit_creation_method SHELXL-2018/3
_audit_update_record
;
2024-10-11 deposited with the CCDC.	2025-05-19 downloaded from the CCDC.
;
_cell_angle_alpha 78.962(3)
_cell_angle_beta 81.270(2)
_cell_angle_gamma 84.680(3)
_cell_formula_units_Z 1
_cell_length_a 9.3859(6)
_cell_length_b 11.0236(11)
_cell_length_c 14.7571(14)
_cell_measurement_reflns_used 12798
_cell_measurement_temperature 296(2)
_cell_measurement_theta_max 74.0890
_cell_measurement_theta_min 5.1090
_cell_volume 1478.1(2)
_computing_structure_refinement 'SHELXL-2018/3 (Sheldrick, 2018)'
_diffrn_ambient_temperature 296(2)
_diffrn_measured_fraction_theta_full 0.998
_diffrn_measured_fraction_theta_max 0.997
_diffrn_measurement_device_type 'XtaLAB AFC12 (RINC): Kappa dual home/near'
_diffrn_radiation_type MoK\a
_diffrn_radiation_wavelength 0.71073
_diffrn_reflns_av_R_equivalents 0.0894
_diffrn_reflns_av_unetI/netI 0.0637
_diffrn_reflns_Laue_measured_fraction_full 0.998
_diffrn_reflns_Laue_measured_fraction_max 0.997
_diffrn_reflns_limit_h_max 12
_diffrn_reflns_limit_h_min -10
_diffrn_reflns_limit_k_max 14
_diffrn_reflns_limit_k_min -14
_diffrn_reflns_limit_l_max 19
_diffrn_reflns_limit_l_min -19
_diffrn_reflns_number 28806
_diffrn_reflns_point_group_measured_fraction_full 0.998
_diffrn_reflns_point_group_measured_fraction_max 0.997
_diffrn_reflns_theta_full 25.242
_diffrn_reflns_theta_max 27.608
_diffrn_reflns_theta_min 2.147
_exptl_absorpt_coefficient_mu 2.518
_exptl_absorpt_correction_T_max 0.5630
_exptl_absorpt_correction_T_min 0.4628
_exptl_absorpt_correction_type multi-scan
_exptl_absorpt_process_details
;
 SADABS 2016/2: Krause, L., Herbst-Irmer, R., Sheldrick G.M. & Stalke D.,
 J. Appl. Cryst. 48 (2015) 3-10
;
_exptl_crystal_density_diffrn 1.731
_exptl_crystal_description block
_exptl_crystal_F_000 766
_exptl_crystal_size_max 0.100
_exptl_crystal_size_mid 0.100
_exptl_crystal_size_min 0.030
_refine_diff_density_max 0.830
_refine_diff_density_min -0.748
_refine_diff_density_rms 0.122
_refine_ls_extinction_method none
_refine_ls_goodness_of_fit_ref 1.023
_refine_ls_hydrogen_treatment constr
_refine_ls_matrix_type full
_refine_ls_number_parameters 391
_refine_ls_number_reflns 6844
_refine_ls_number_restraints 0
_refine_ls_restrained_S_all 1.023
_refine_ls_R_factor_all 0.0414
_refine_ls_R_factor_gt 0.0322
_refine_ls_shift/su_max 0.001
_refine_ls_shift/su_mean 0.000
_refine_ls_structure_factor_coef Fsqd
_refine_ls_weighting_details 'w=1/[\s^2^(Fo^2^)+(0.0274P)^2^] where P=(Fo^2^+2Fc^2^)/3'
_refine_ls_weighting_scheme calc
_refine_ls_wR_factor_gt 0.0712
_refine_ls_wR_factor_ref 0.0752
_reflns_Friedel_coverage 0.000
_reflns_number_gt 5980
_reflns_number_total 6844
_reflns_threshold_expression 'I > 2\s(I)'
_cod_data_source_file d5dt00963d2.cif
_cod_data_source_block lyy_24
_cod_depositor_comments 'Adding full bibliography for 7718766--7718775.cif.'
_cod_database_code 7718775
_shelx_shelxl_version_number 2018/3
_shelx_space_group_comment
;
The symmetry employed for this shelxl refinement is uniquely defined
by the following loop, which should always be used as a source of
symmetry information in preference to the above space-group names.
They are only intended as comments.
;
_shelx_estimated_absorpt_t_min 0.787
_shelx_estimated_absorpt_t_max 0.928

loop_
_space_group_symop_operation_xyz
'x, y, z'
'-x, -y, -z'

loop_
_atom_site_label
_atom_site_type_symbol
_atom_site_fract_x
_atom_site_fract_y
_atom_site_fract_z
_atom_site_U_iso_or_equiv
_atom_site_adp_type
_atom_site_occupancy
_atom_site_site_symmetry_order
_atom_site_calc_flag
_atom_site_refinement_flags_posn
_atom_site_refinement_flags_adp
_atom_site_refinement_flags_occupancy
_atom_site_disorder_assembly
_atom_site_disorder_group
Tb1 Tb 0.65681(2) 0.69043(2) 0.69784(2) 0.01634(6) Uani 1 1 d . . . . .
P002 P 0.67129(10) 0.42911(8) 0.90071(6) 0.01932(19) Uani 1 1 d . . . . .
O10 O 0.6970(3) 0.5302(2) 0.81963(16) 0.0236(5) Uani 1 1 d . . . . .
O4 O 0.4553(3) 0.5394(2) 0.72664(18) 0.0266(6) Uani 1 1 d . . . . .
O12 O 0.8009(3) 0.4212(3) 0.95704(17) 0.0282(6) Uani 1 1 d . . . . .
O2 O 0.5460(3) 0.9043(2) 0.73216(18) 0.0283(6) Uani 1 1 d . . . . .
O11 O 0.6586(3) 0.3004(2) 0.87439(18) 0.0296(6) Uani 1 1 d . . . . .
O5 O 0.6435(3) 0.5082(2) 0.62846(17) 0.0272(6) Uani 1 1 d . . . . .
O7 O 0.7954(3) 0.7673(2) 0.80115(17) 0.0263(6) Uani 1 1 d . . . . .
O8 O 0.8300(3) 0.8686(2) 0.66011(17) 0.0273(6) Uani 1 1 d . . . . .
O1 O 0.4749(3) 0.7401(2) 0.82626(17) 0.0284(6) Uani 1 1 d . . . . .
O6 O 0.4743(3) 0.3789(3) 0.6598(2) 0.0429(8) Uani 1 1 d . . . . .
N5 N 0.5218(4) 0.4721(3) 0.6717(2) 0.0258(7) Uani 1 1 d . . . . .
N2 N 0.7348(3) 0.7500(3) 0.52390(19) 0.0195(6) Uani 1 1 d . . . . .
N3 N 0.4581(3) 0.7772(3) 0.59949(19) 0.0205(6) Uani 1 1 d . . . . .
O9 O 0.9413(3) 0.9168(3) 0.7660(2) 0.0417(8) Uani 1 1 d . . . . .
N1 N 0.9126(3) 0.6183(3) 0.64172(19) 0.0204(6) Uani 1 1 d . . . . .
N6 N 0.8572(3) 0.8531(3) 0.7434(2) 0.0259(7) Uani 1 1 d . . . . .
N4 N 0.4696(4) 0.8579(3) 0.8063(2) 0.0309(7) Uani 1 1 d . . . . .
C6 C 0.8751(4) 0.7324(3) 0.4887(2) 0.0205(7) Uani 1 1 d . . . . .
C16 C 0.5042(4) 0.4454(3) 0.9746(2) 0.0222(7) Uani 1 1 d . . . . .
H16A H 0.425754 0.456240 0.937279 0.027 Uiso 1 1 calc R U . . .
H16B H 0.491311 0.369863 1.020187 0.027 Uiso 1 1 calc R U . . .
O3 O 0.3953(5) 0.9212(3) 0.8563(3) 0.0669(12) Uani 1 1 d . . . . .
C5 C 0.9702(4) 0.6515(3) 0.5510(2) 0.0212(7) Uani 1 1 d . . . . .
C13 C 0.2427(4) 0.9029(4) 0.5024(3) 0.0296(9) Uani 1 1 d . . . . .
H13 H 0.170719 0.946282 0.469920 0.035 Uiso 1 1 calc R U . . .
C4 C 1.1077(4) 0.6084(4) 0.5177(3) 0.0268(8) Uani 1 1 d . . . . .
H4 H 1.144269 0.630617 0.455073 0.032 Uiso 1 1 calc R U . . .
C10 C 0.6414(4) 0.8133(3) 0.4671(2) 0.0207(7) Uani 1 1 d . . . . .
C12 C 0.3826(4) 0.8909(4) 0.4583(3) 0.0269(8) Uani 1 1 d . . . . .
H12 H 0.405556 0.924582 0.395492 0.032 Uiso 1 1 calc R U . . .
C3 C 1.1902(4) 0.5323(4) 0.5783(3) 0.0298(9) Uani 1 1 d . . . . .
H3 H 1.283154 0.503606 0.556865 0.036 Uiso 1 1 calc R U . . .
C11 C 0.4887(4) 0.8278(3) 0.5088(2) 0.0214(7) Uani 1 1 d . . . . .
C14 C 0.2109(4) 0.8501(4) 0.5949(3) 0.0273(8) Uani 1 1 d . . . . .
H14 H 0.117282 0.856327 0.625941 0.033 Uiso 1 1 calc R U . . .
C8 C 0.8322(5) 0.8498(4) 0.3402(2) 0.0309(9) Uani 1 1 d . . . . .
H8 H 0.865485 0.885148 0.279127 0.037 Uiso 1 1 calc R U . . .
C15 C 0.3207(4) 0.7880(4) 0.6401(3) 0.0245(8) Uani 1 1 d . . . . .
H15 H 0.298798 0.751446 0.702357 0.029 Uiso 1 1 calc R U . . .
C2 C 1.1343(4) 0.4993(4) 0.6703(3) 0.0298(9) Uani 1 1 d . . . . .
H2 H 1.188019 0.448241 0.712336 0.036 Uiso 1 1 calc R U . . .
C7 C 0.9271(4) 0.7840(4) 0.3981(3) 0.0297(9) Uani 1 1 d . . . . .
H7 H 1.024983 0.774740 0.376164 0.036 Uiso 1 1 calc R U . . .
C1 C 0.9959(4) 0.5442(4) 0.6986(3) 0.0256(8) Uani 1 1 d . . . . .
H1 H 0.957970 0.521748 0.760938 0.031 Uiso 1 1 calc R U . . .
C19 C 0.8336(5) 0.3158(4) 1.0292(3) 0.0373(10) Uani 1 1 d . . . . .
H19A H 0.907680 0.259795 1.003334 0.045 Uiso 1 1 calc R U . . .
H19B H 0.747763 0.270847 1.053247 0.045 Uiso 1 1 calc R U . . .
C9 C 0.6880(4) 0.8618(4) 0.3748(3) 0.0282(9) Uani 1 1 d . . . . .
H9 H 0.622035 0.902437 0.336261 0.034 Uiso 1 1 calc R U . . .
C17 C 0.7606(5) 0.2509(4) 0.8038(3) 0.0396(10) Uani 1 1 d . . . . .
H17A H 0.849404 0.219382 0.828706 0.048 Uiso 1 1 calc R U . . .
H17B H 0.783537 0.315706 0.750234 0.048 Uiso 1 1 calc R U . . .
C18 C 0.6939(6) 0.1500(5) 0.7757(4) 0.0517(13) Uani 1 1 d . . . . .
H18A H 0.754819 0.122744 0.724031 0.078 Uiso 1 1 calc R U . . .
H18B H 0.601053 0.179782 0.757598 0.078 Uiso 1 1 calc R U . . .
H18C H 0.682412 0.082047 0.827089 0.078 Uiso 1 1 calc R U . . .
C20 C 0.8848(6) 0.3634(6) 1.1053(3) 0.0633(17) Uani 1 1 d . . . . .
H20A H 0.967832 0.410129 1.080555 0.095 Uiso 1 1 calc R U . . .
H20B H 0.910449 0.295074 1.152232 0.095 Uiso 1 1 calc R U . . .
H20C H 0.809354 0.415783 1.132413 0.095 Uiso 1 1 calc R U . . .
C015 C 0.7787(11) 0.7990(11) 1.0810(6) 0.115(3) Uani 1 1 d . . . . .
N016 N 0.8561(11) 0.7488(11) 1.1305(6) 0.163(4) Uani 1 1 d . . . . .
C017 C 0.6915(10) 0.8621(8) 1.0162(5) 0.100(3) Uani 1 1 d . . . . .
H01A H 0.591945 0.859420 1.043391 0.150 Uiso 1 1 calc R U . . .
H01B H 0.706197 0.823587 0.962095 0.150 Uiso 1 1 calc R U . . .
H01C H 0.716243 0.946775 0.998397 0.150 Uiso 1 1 calc R U . . .

loop_
_atom_site_aniso_label
_atom_site_aniso_U_11
_atom_site_aniso_U_22
_atom_site_aniso_U_33
_atom_site_aniso_U_23
_atom_site_aniso_U_13
_atom_site_aniso_U_12
Tb1 0.01634(9) 0.01914(9) 0.01242(8) -0.00139(6) 0.00037(6) -0.00216(6)
P002 0.0201(4) 0.0207(4) 0.0152(4) -0.0012(3) 0.0007(3) -0.0009(4)
O10 0.0235(13) 0.0259(13) 0.0182(12) 0.0014(10) -0.0007(10) 0.0011(11)
O4 0.0197(13) 0.0252(14) 0.0330(14) -0.0038(11) 0.0000(11) -0.0013(11)
O12 0.0255(14) 0.0345(15) 0.0225(13) 0.0034(11) -0.0073(11) -0.0018(12)
O2 0.0294(15) 0.0253(14) 0.0276(14) -0.0011(11) -0.0003(11) -0.0027(12)
O11 0.0299(15) 0.0256(14) 0.0316(14) -0.0096(11) 0.0078(11) -0.0042(12)
O5 0.0285(14) 0.0288(14) 0.0244(13) -0.0069(11) 0.0008(11) -0.0047(12)
O7 0.0274(14) 0.0291(14) 0.0223(13) -0.0025(11) -0.0049(11) -0.0041(12)
O8 0.0290(15) 0.0281(14) 0.0235(13) -0.0031(11) -0.0003(11) -0.0042(12)
O1 0.0333(15) 0.0233(14) 0.0247(13) -0.0023(11) 0.0064(11) -0.0023(12)
O6 0.0356(17) 0.0269(15) 0.072(2) -0.0149(15) -0.0148(16) -0.0067(14)
N5 0.0255(17) 0.0217(16) 0.0314(17) -0.0013(13) -0.0093(14) -0.0054(14)
N2 0.0227(15) 0.0210(15) 0.0154(13) -0.0028(11) -0.0031(11) -0.0048(13)
N3 0.0192(15) 0.0223(15) 0.0188(14) -0.0011(12) -0.0008(11) -0.0033(12)
O9 0.0360(17) 0.0458(19) 0.0495(18) -0.0162(15) -0.0073(14) -0.0161(15)
N1 0.0173(14) 0.0240(15) 0.0200(14) -0.0052(12) -0.0001(11) -0.0032(12)
N6 0.0221(16) 0.0295(17) 0.0285(17) -0.0113(13) -0.0031(13) -0.0013(14)
N4 0.0310(18) 0.0301(18) 0.0308(18) -0.0068(14) 0.0011(14) -0.0043(15)
C6 0.0220(18) 0.0229(18) 0.0171(16) -0.0056(13) 0.0017(13) -0.0065(15)
C16 0.0214(18) 0.0244(19) 0.0195(17) -0.0037(14) 0.0013(14) -0.0023(15)
O3 0.077(3) 0.042(2) 0.073(3) -0.0300(19) 0.042(2) -0.0001(19)
C5 0.0185(17) 0.0251(18) 0.0228(17) -0.0098(14) -0.0020(14) -0.0057(15)
C13 0.0236(19) 0.0232(19) 0.042(2) -0.0001(17) -0.0149(17) 0.0018(16)
C4 0.0241(19) 0.036(2) 0.0245(18) -0.0164(16) 0.0017(15) -0.0062(17)
C10 0.0277(19) 0.0193(17) 0.0166(16) -0.0043(13) -0.0046(14) -0.0052(15)
C12 0.030(2) 0.028(2) 0.0240(18) -0.0011(15) -0.0089(15) -0.0048(17)
C3 0.0188(18) 0.033(2) 0.041(2) -0.0208(18) -0.0008(16) 0.0019(16)
C11 0.0267(19) 0.0167(17) 0.0206(17) -0.0018(13) -0.0035(14) -0.0025(15)
C14 0.0193(18) 0.026(2) 0.037(2) -0.0074(16) -0.0026(16) -0.0023(16)
C8 0.045(2) 0.033(2) 0.0121(16) 0.0009(15) 0.0041(16) -0.0094(19)
C15 0.0218(18) 0.028(2) 0.0233(18) -0.0027(15) -0.0014(14) -0.0038(16)
C2 0.0228(19) 0.031(2) 0.037(2) -0.0075(17) -0.0087(16) -0.0006(17)
C7 0.029(2) 0.033(2) 0.0241(19) -0.0055(16) 0.0065(16) -0.0057(18)
C1 0.0239(19) 0.030(2) 0.0225(18) -0.0023(15) -0.0055(15) -0.0031(16)
C19 0.030(2) 0.043(3) 0.030(2) 0.0088(19) -0.0043(17) 0.0059(19)
C9 0.034(2) 0.028(2) 0.0211(18) 0.0022(15) -0.0060(16) -0.0096(18)
C17 0.039(3) 0.039(2) 0.040(2) -0.017(2) 0.0067(19) 0.002(2)
C18 0.059(3) 0.045(3) 0.058(3) -0.030(2) -0.006(3) 0.002(3)
C20 0.063(4) 0.087(4) 0.038(3) 0.011(3) -0.029(3) -0.010(3)
C015 0.105(7) 0.177(10) 0.065(5) -0.054(6) -0.016(5) 0.050(7)
N016 0.139(8) 0.251(12) 0.083(5) -0.042(7) -0.003(5) 0.064(8)
C017 0.129(7) 0.100(6) 0.082(5) -0.048(5) -0.021(5) 0.022(5)

loop_
_atom_type_symbol
_atom_type_description
_atom_type_scat_dispersion_real
_atom_type_scat_dispersion_imag
_atom_type_scat_source
C C 0.0033 0.0016 'International Tables Vol C Tables 4.2.6.8 and 6.1.1.4'
H H 0.0000 0.0000 'International Tables Vol C Tables 4.2.6.8 and 6.1.1.4'
N N 0.0061 0.0033 'International Tables Vol C Tables 4.2.6.8 and 6.1.1.4'
O O 0.0106 0.0060 'International Tables Vol C Tables 4.2.6.8 and 6.1.1.4'
P P 0.1023 0.0942 'International Tables Vol C Tables 4.2.6.8 and 6.1.1.4'
Tb Tb -0.1723 4.1537 'International Tables Vol C Tables 4.2.6.8 and 6.1.1.4'

loop_
_geom_angle_atom_site_label_1
_geom_angle_atom_site_label_2
_geom_angle_atom_site_label_3
_geom_angle
_geom_angle_site_symmetry_1
_geom_angle_site_symmetry_3
_geom_angle_publ_flag
O10 Tb1 O5 78.03(9) . . ?
O10 Tb1 O7 71.90(9) . . ?
O5 Tb1 O7 140.95(9) . . ?
O10 Tb1 O1 76.97(9) . . ?
O5 Tb1 O1 121.30(9) . . ?
O7 Tb1 O1 75.52(9) . . ?
O10 Tb1 N1 80.01(9) . . ?
O5 Tb1 N1 72.81(9) . . ?
O7 Tb1 N1 77.87(9) . . ?
O1 Tb1 N1 149.06(9) . . ?
O10 Tb1 N2 139.26(10) . . ?
O5 Tb1 N2 72.46(9) . . ?
O7 Tb1 N2 117.02(9) . . ?
O1 Tb1 N2 142.94(9) . . ?
N1 Tb1 N2 64.93(9) . . ?
O10 Tb1 N3 138.91(9) . . ?
O5 Tb1 N3 82.39(9) . . ?
O7 Tb1 N3 136.55(9) . . ?
O1 Tb1 N3 83.14(9) . . ?
N1 Tb1 N3 127.54(9) . . ?
N2 Tb1 N3 63.73(9) . . ?
O10 Tb1 O4 69.99(8) . . ?
O5 Tb1 O4 50.82(9) . . ?
O7 Tb1 O4 133.50(8) . . ?
O1 Tb1 O4 70.81(9) . . ?
N1 Tb1 O4 119.65(9) . . ?
N2 Tb1 O4 109.19(9) . . ?
N3 Tb1 O4 69.60(9) . . ?
O10 Tb1 O8 117.62(9) . . ?
O5 Tb1 O8 133.01(9) . . ?
O7 Tb1 O8 50.54(8) . . ?
O1 Tb1 O8 105.63(9) . . ?
N1 Tb1 O8 67.67(9) . . ?
N2 Tb1 O8 68.47(8) . . ?
N3 Tb1 O8 102.17(9) . . ?
O4 Tb1 O8 171.15(8) . . ?
O10 Tb1 O2 120.04(9) . . ?
O5 Tb1 O2 149.43(9) . . ?
O7 Tb1 O2 69.35(9) . . ?
O1 Tb1 O2 50.28(8) . . ?
N1 Tb1 O2 131.30(9) . . ?
N2 Tb1 O2 99.18(9) . . ?
N3 Tb1 O2 67.88(9) . . ?
O4 Tb1 O2 109.04(9) . . ?
O8 Tb1 O2 63.74(9) . . ?
O10 Tb1 N5 71.67(9) . . ?
O5 Tb1 N5 25.46(9) . . ?
O7 Tb1 N5 143.56(8) . . ?
O1 Tb1 N5 95.95(9) . . ?
N1 Tb1 N5 96.13(9) . . ?
N2 Tb1 N5 91.32(9) . . ?
N3 Tb1 N5 75.15(9) . . ?
O4 Tb1 N5 25.38(9) . . ?
O8 Tb1 N5 157.85(9) . . ?
O2 Tb1 N5 131.40(9) . . ?
O10 Tb1 N6 94.66(9) . . ?
O5 Tb1 N6 143.86(9) . . ?
O7 Tb1 N6 25.04(8) . . ?
O1 Tb1 N6 90.43(9) . . ?
N1 Tb1 N6 71.06(9) . . ?
N2 Tb1 N6 93.00(9) . . ?
N3 Tb1 N6 121.32(9) . . ?
O4 Tb1 N6 157.72(9) . . ?
O8 Tb1 N6 25.50(8) . . ?
O2 Tb1 N6 63.89(9) . . ?
N5 Tb1 N6 163.06(9) . . ?
O10 P002 O11 114.04(15) . . ?
O10 P002 O12 106.81(14) . . ?
O11 P002 O12 109.41(16) . . ?
O10 P002 C16 115.23(16) . . ?
O11 P002 C16 100.86(15) . . ?
O12 P002 C16 110.39(16) . . ?
P002 O10 Tb1 161.46(16) . . ?
N5 O4 Tb1 93.81(19) . . ?
C19 O12 P002 123.5(3) . . ?
N4 O2 Tb1 93.6(2) . . ?
C17 O11 P002 122.8(2) . . ?
N5 O5 Tb1 99.3(2) . . ?
N6 O7 Tb1 99.65(18) . . ?
N6 O8 Tb1 93.08(19) . . ?
N4 O1 Tb1 99.8(2) . . ?
O6 N5 O4 122.5(3) . . ?
O6 N5 O5 121.5(4) . . ?
O4 N5 O5 116.0(3) . . ?
O6 N5 Tb1 176.1(3) . . ?
O4 N5 Tb1 60.81(17) . . ?
O5 N5 Tb1 55.23(17) . . ?
C6 N2 C10 119.0(3) . . ?
C6 N2 Tb1 119.7(2) . . ?
C10 N2 Tb1 120.8(2) . . ?
C15 N3 C11 118.0(3) . . ?
C15 N3 Tb1 120.0(2) . . ?
C11 N3 Tb1 121.4(2) . . ?
C1 N1 C5 117.2(3) . . ?
C1 N1 Tb1 122.1(2) . . ?
C5 N1 Tb1 120.6(2) . . ?
O9 N6 O7 121.9(3) . . ?
O9 N6 O8 121.4(3) . . ?
O7 N6 O8 116.7(3) . . ?
O9 N6 Tb1 177.0(3) . . ?
O7 N6 Tb1 55.31(16) . . ?
O8 N6 Tb1 61.42(17) . . ?
O3 N4 O2 122.3(4) . . ?
O3 N4 O1 121.5(3) . . ?
O2 N4 O1 116.2(3) . . ?
O3 N4 Tb1 175.5(3) . . ?
O2 N4 Tb1 61.23(19) . . ?
O1 N4 Tb1 55.09(18) . . ?
N2 C6 C7 121.4(3) . . ?
N2 C6 C5 117.0(3) . . ?
C7 C6 C5 121.5(3) . . ?
C16 C16 P002 113.1(3) 2_667 . ?
C16 C16 H16A 109.0 2_667 . ?
P002 C16 H16A 109.0 . . ?
C16 C16 H16B 109.0 2_667 . ?
P002 C16 H16B 109.0 . . ?
H16A C16 H16B 107.8 . . ?
N1 C5 C4 121.6(3) . . ?
N1 C5 C6 116.4(3) . . ?
C4 C5 C6 122.0(3) . . ?
C14 C13 C12 119.3(3) . . ?
C14 C13 H13 120.3 . . ?
C12 C13 H13 120.3 . . ?
C3 C4 C5 119.5(4) . . ?
C3 C4 H4 120.3 . . ?
C5 C4 H4 120.3 . . ?
N2 C10 C9 121.2(4) . . ?
N2 C10 C11 116.8(3) . . ?
C9 C10 C11 122.0(3) . . ?
C13 C12 C11 119.2(3) . . ?
C13 C12 H12 120.4 . . ?
C11 C12 H12 120.4 . . ?
C2 C3 C4 119.6(4) . . ?
C2 C3 H3 120.2 . . ?
C4 C3 H3 120.2 . . ?
N3 C11 C12 121.6(4) . . ?
N3 C11 C10 116.0(3) . . ?
C12 C11 C10 122.4(3) . . ?
C15 C14 C13 118.3(4) . . ?
C15 C14 H14 120.9 . . ?
C13 C14 H14 120.9 . . ?
C9 C8 C7 118.8(3) . . ?
C9 C8 H8 120.6 . . ?
C7 C8 H8 120.6 . . ?
N3 C15 C14 123.6(3) . . ?
N3 C15 H15 118.2 . . ?
C14 C15 H15 118.2 . . ?
C3 C2 C1 118.0(4) . . ?
C3 C2 H2 121.0 . . ?
C1 C2 H2 121.0 . . ?
C6 C7 C8 119.5(4) . . ?
C6 C7 H7 120.2 . . ?
C8 C7 H7 120.2 . . ?
N1 C1 C2 124.1(4) . . ?
N1 C1 H1 117.9 . . ?
C2 C1 H1 117.9 . . ?
O12 C19 C20 108.4(4) . . ?
O12 C19 H19A 110.0 . . ?
C20 C19 H19A 110.0 . . ?
O12 C19 H19B 110.0 . . ?
C20 C19 H19B 110.0 . . ?
H19A C19 H19B 108.4 . . ?
C8 C9 C10 119.8(4) . . ?
C8 C9 H9 120.1 . . ?
C10 C9 H9 120.1 . . ?
O11 C17 C18 108.3(4) . . ?
O11 C17 H17A 110.0 . . ?
C18 C17 H17A 110.0 . . ?
O11 C17 H17B 110.0 . . ?
C18 C17 H17B 110.0 . . ?
H17A C17 H17B 108.4 . . ?
C17 C18 H18A 109.5 . . ?
C17 C18 H18B 109.5 . . ?
H18A C18 H18B 109.5 . . ?
C17 C18 H18C 109.5 . . ?
H18A C18 H18C 109.5 . . ?
H18B C18 H18C 109.5 . . ?
C19 C20 H20A 109.5 . . ?
C19 C20 H20B 109.5 . . ?
H20A C20 H20B 109.5 . . ?
C19 C20 H20C 109.5 . . ?
H20A C20 H20C 109.5 . . ?
H20B C20 H20C 109.5 . . ?
N016 C015 C017 176.4(12) . . ?
C015 C017 H01A 109.5 . . ?
C015 C017 H01B 109.5 . . ?
H01A C017 H01B 109.5 . . ?
C015 C017 H01C 109.5 . . ?
H01A C017 H01C 109.5 . . ?
H01B C017 H01C 109.5 . . ?

loop_
_geom_bond_atom_site_label_1
_geom_bond_atom_site_label_2
_geom_bond_distance
_geom_bond_site_symmetry_2
_geom_bond_publ_flag
Tb1 O10 2.315(2) . ?
Tb1 O5 2.444(3) . ?
Tb1 O7 2.457(2) . ?
Tb1 O1 2.459(3) . ?
Tb1 N1 2.525(3) . ?
Tb1 N2 2.536(3) . ?
Tb1 N3 2.542(3) . ?
Tb1 O4 2.569(2) . ?
Tb1 O8 2.590(3) . ?
Tb1 O2 2.596(3) . ?
Tb1 N5 2.936(3) . ?
Tb1 N6 2.946(3) . ?
P002 O10 1.478(2) . ?
P002 O11 1.560(3) . ?
P002 O12 1.561(3) . ?
P002 C16 1.784(4) . ?
O4 N5 1.261(4) . ?
O12 C19 1.462(4) . ?
O2 N4 1.260(4) . ?
O11 C17 1.455(5) . ?
O5 N5 1.279(4) . ?
O7 N6 1.265(4) . ?
O8 N6 1.270(4) . ?
O1 N4 1.273(4) . ?
O6 N5 1.209(4) . ?
N2 C6 1.351(5) . ?
N2 C10 1.358(4) . ?
N3 C15 1.342(5) . ?
N3 C11 1.346(4) . ?
O9 N6 1.225(4) . ?
N1 C1 1.342(5) . ?
N1 C5 1.360(4) . ?
N4 O3 1.212(5) . ?
C6 C7 1.383(5) . ?
C6 C5 1.491(5) . ?
C16 C16 1.526(7) 2_667 ?
C16 H16A 0.9700 . ?
C16 H16B 0.9700 . ?
C5 C4 1.384(5) . ?
C13 C14 1.378(5) . ?
C13 C12 1.381(6) . ?
C13 H13 0.9300 . ?
C4 C3 1.380(6) . ?
C4 H4 0.9300 . ?
C10 C9 1.385(5) . ?
C10 C11 1.478(5) . ?
C12 C11 1.389(5) . ?
C12 H12 0.9300 . ?
C3 C2 1.372(6) . ?
C3 H3 0.9300 . ?
C14 C15 1.370(5) . ?
C14 H14 0.9300 . ?
C8 C9 1.376(6) . ?
C8 C7 1.386(6) . ?
C8 H8 0.9300 . ?
C15 H15 0.9300 . ?
C2 C1 1.378(6) . ?
C2 H2 0.9300 . ?
C7 H7 0.9300 . ?
C1 H1 0.9300 . ?
C19 C20 1.485(7) . ?
C19 H19A 0.9700 . ?
C19 H19B 0.9700 . ?
C9 H9 0.9300 . ?
C17 C18 1.479(6) . ?
C17 H17A 0.9700 . ?
C17 H17B 0.9700 . ?
C18 H18A 0.9600 . ?
C18 H18B 0.9600 . ?
C18 H18C 0.9600 . ?
C20 H20A 0.9600 . ?
C20 H20B 0.9600 . ?
C20 H20C 0.9600 . ?
C015 N016 1.140(11) . ?
C015 C017 1.396(11) . ?
C017 H01A 0.9600 . ?
C017 H01B 0.9600 . ?
C017 H01C 0.9600 . ?

loop_
_geom_torsion_atom_site_label_1
_geom_torsion_atom_site_label_2
_geom_torsion_atom_site_label_3
_geom_torsion_atom_site_label_4
_geom_torsion
_geom_torsion_site_symmetry_1
_geom_torsion_site_symmetry_2
_geom_torsion_site_symmetry_3
_geom_torsion_site_symmetry_4
_geom_torsion_publ_flag
O11 P002 O10 Tb1 86.0(5) . . . . ?
O12 P002 O10 Tb1 -153.0(5) . . . . ?
C16 P002 O10 Tb1 -30.0(6) . . . . ?
O10 P002 O12 C19 -165.2(3) . . . . ?
O11 P002 O12 C19 -41.3(3) . . . . ?
C16 P002 O12 C19 68.8(3) . . . . ?
O10 P002 O11 C17 47.1(4) . . . . ?
O12 P002 O11 C17 -72.4(3) . . . . ?
C16 P002 O11 C17 171.3(3) . . . . ?
Tb1 O4 N5 O6 177.7(3) . . . . ?
Tb1 O4 N5 O5 -2.4(3) . . . . ?
Tb1 O5 N5 O6 -177.6(3) . . . . ?
Tb1 O5 N5 O4 2.5(3) . . . . ?
Tb1 O7 N6 O9 -178.9(3) . . . . ?
Tb1 O7 N6 O8 -0.2(3) . . . . ?
Tb1 O8 N6 O9 178.9(3) . . . . ?
Tb1 O8 N6 O7 0.2(3) . . . . ?
Tb1 O2 N4 O3 176.7(4) . . . . ?
Tb1 O2 N4 O1 -3.1(3) . . . . ?
Tb1 O1 N4 O3 -176.4(4) . . . . ?
Tb1 O1 N4 O2 3.4(3) . . . . ?
C10 N2 C6 C7 4.2(5) . . . . ?
Tb1 N2 C6 C7 -167.7(3) . . . . ?
C10 N2 C6 C5 -173.9(3) . . . . ?
Tb1 N2 C6 C5 14.2(4) . . . . ?
O10 P002 C16 C16 -66.6(4) . . . 2_667 ?
O11 P002 C16 C16 170.1(3) . . . 2_667 ?
O12 P002 C16 C16 54.5(4) . . . 2_667 ?
C1 N1 C5 C4 1.6(5) . . . . ?
Tb1 N1 C5 C4 -177.0(3) . . . . ?
C1 N1 C5 C6 179.2(3) . . . . ?
Tb1 N1 C5 C6 0.6(4) . . . . ?
N2 C6 C5 N1 -9.7(5) . . . . ?
C7 C6 C5 N1 172.2(3) . . . . ?
N2 C6 C5 C4 167.9(3) . . . . ?
C7 C6 C5 C4 -10.3(5) . . . . ?
N1 C5 C4 C3 -1.6(5) . . . . ?
C6 C5 C4 C3 -179.0(3) . . . . ?
C6 N2 C10 C9 -1.3(5) . . . . ?
Tb1 N2 C10 C9 170.5(3) . . . . ?
C6 N2 C10 C11 178.9(3) . . . . ?
Tb1 N2 C10 C11 -9.3(4) . . . . ?
C14 C13 C12 C11 -1.3(6) . . . . ?
C5 C4 C3 C2 0.7(6) . . . . ?
C15 N3 C11 C12 0.8(5) . . . . ?
Tb1 N3 C11 C12 -170.7(3) . . . . ?
C15 N3 C11 C10 -179.9(3) . . . . ?
Tb1 N3 C11 C10 8.7(4) . . . . ?
C13 C12 C11 N3 0.6(6) . . . . ?
C13 C12 C11 C10 -178.7(3) . . . . ?
N2 C10 C11 N3 0.4(5) . . . . ?
C9 C10 C11 N3 -179.4(3) . . . . ?
N2 C10 C11 C12 179.8(3) . . . . ?
C9 C10 C11 C12 0.0(6) . . . . ?
C12 C13 C14 C15 0.6(6) . . . . ?
C11 N3 C15 C14 -1.5(6) . . . . ?
Tb1 N3 C15 C14 170.1(3) . . . . ?
C13 C14 C15 N3 0.9(6) . . . . ?
C4 C3 C2 C1 0.1(6) . . . . ?
N2 C6 C7 C8 -3.6(6) . . . . ?
C5 C6 C7 C8 174.5(3) . . . . ?
C9 C8 C7 C6 0.0(6) . . . . ?
C5 N1 C1 C2 -0.7(5) . . . . ?
Tb1 N1 C1 C2 177.8(3) . . . . ?
C3 C2 C1 N1 -0.1(6) . . . . ?
P002 O12 C19 C20 -142.6(4) . . . . ?
C7 C8 C9 C10 2.8(6) . . . . ?
N2 C10 C9 C8 -2.2(6) . . . . ?
C11 C10 C9 C8 177.5(4) . . . . ?
P002 O11 C17 C18 -162.5(3) . . . . ?
